data_2236487
loop_
_publ_author_name
'Key, Jessie A.'
'Cairo, Christopher W.'
'Ferguson, Michael J.'

_publ_section_title
;
 5-(4-Hexyl-1<i>H</i>-1,2,3-triazol-1-yl)-2,1,3-benzoxadiazole
;
_journal_coeditor_code MW2081
_journal_issue 11
_journal_name_full 'Acta Crystallographica Section E'
_journal_page_first o3128
_journal_page_last o3129
_journal_paper_doi 10.1107/S1600536812041815
_journal_volume 68
_journal_year 2012
_chemical_formula_iupac 'C14 H17 N5 O'
_chemical_formula_moiety 'C14 H17 N5 O'
_chemical_formula_sum 'C14 H17 N5 O'
_chemical_formula_weight 271.33
_chemical_name_systematic
;
5-(4-Hexyl-1<i>H</i>-1,2,3-triazol-1-yl)-2,1,3-benzoxadiazole
;
_space_group_IT_number 2
_symmetry_cell_setting triclinic
_symmetry_space_group_name_Hall '-P 1'
_symmetry_space_group_name_H-M 'P -1'
_atom_sites_solution_hydrogens geom
_atom_sites_solution_primary direct
_atom_sites_solution_secondary difmap
_audit_creation_method SHELXL-97
_cell_angle_alpha 87.4656(17)
_cell_angle_beta 86.2519(16)
_cell_angle_gamma 85.6240(17)
_cell_formula_units_Z 2
_cell_length_a 5.3604(8)
_cell_length_b 7.8585(11)
_cell_length_c 16.357(2)
_cell_measurement_reflns_used 5179
_cell_measurement_temperature 173(2)
_cell_measurement_theta_max 27.53
_cell_measurement_theta_min 2.50
_cell_volume 685.02(16)
_computing_cell_refinement 'SAINT (Bruker, 2008)'
_computing_data_collection 'APEX2 (Bruker, 2008)'
_computing_data_reduction 'SAINT (Bruker, 2008)'
_computing_molecular_graphics 'SHELXTL (Sheldrick, 2008)'
_computing_publication_material 'SHELXTL (Sheldrick, 2008)'
_computing_structure_refinement 'SHELXL97 (Sheldrick, 2008)'
_computing_structure_solution 'SHELXD (Sheldrick, 2008)'
_diffrn_ambient_temperature 173(2)
_diffrn_measured_fraction_theta_full 0.991
_diffrn_measured_fraction_theta_max 0.991
_diffrn_measurement_device_type 'Bruker APEXII CCD'
_diffrn_measurement_method '\w scans'
_diffrn_radiation_monochromator graphite
_diffrn_radiation_source 'fine-focus sealed tube'
_diffrn_radiation_type MoK\a
_diffrn_radiation_wavelength 0.71073
_diffrn_reflns_av_R_equivalents 0.0130
_diffrn_reflns_av_sigmaI/netI 0.0185
_diffrn_reflns_limit_h_max 6
_diffrn_reflns_limit_h_min -6
_diffrn_reflns_limit_k_max 10
_diffrn_reflns_limit_k_min -10
_diffrn_reflns_limit_l_max 21
_diffrn_reflns_limit_l_min -21
_diffrn_reflns_number 6114
_diffrn_reflns_theta_full 27.56
_diffrn_reflns_theta_max 27.56
_diffrn_reflns_theta_min 2.50
_exptl_absorpt_coefficient_mu 0.088
_exptl_absorpt_correction_T_max 0.9972
_exptl_absorpt_correction_T_min 0.9154
_exptl_absorpt_correction_type multi-scan
_exptl_absorpt_process_details '(SADABS; Bruker, 2008)'
_exptl_crystal_colour colourless
_exptl_crystal_density_diffrn 1.315
_exptl_crystal_density_method 'not measured'
_exptl_crystal_description plate
_exptl_crystal_F_000 288
_exptl_crystal_size_max 1.02
_exptl_crystal_size_mid 0.35
_exptl_crystal_size_min 0.03
_refine_diff_density_max 0.201
_refine_diff_density_min -0.224
_refine_ls_extinction_method none
_refine_ls_goodness_of_fit_ref 1.037
_refine_ls_hydrogen_treatment constr
_refine_ls_matrix_type full
_refine_ls_number_parameters 181
_refine_ls_number_reflns 3120
_refine_ls_number_restraints 0
_refine_ls_restrained_S_all 1.037
_refine_ls_R_factor_all 0.0455
_refine_ls_R_factor_gt 0.0360
_refine_ls_shift/su_max 0.002
_refine_ls_shift/su_mean 0.000
_refine_ls_structure_factor_coef Fsqd
_refine_ls_weighting_details 'calc w=1/[\s^2^(Fo^2^)+(0.0495P)^2^+0.1216P] where P=(Fo^2^+2Fc^2^)/3'
_refine_ls_weighting_scheme calc
_refine_ls_wR_factor_gt 0.0924
_refine_ls_wR_factor_ref 0.0994
_reflns_number_gt 2568
_reflns_number_total 3120
_reflns_threshold_expression I>2\s(I)
_cod_data_source_file mw2081.cif
_cod_data_source_block I
_cod_original_cell_volume 685.04(17)
_cod_database_code 2236487
_cod_database_fobs_code 2236487

loop_
_symmetry_equiv_pos_as_xyz
'x, y, z'
'-x, -y, -z'

loop_
_atom_site_type_symbol
_atom_site_label
_atom_site_fract_x
_atom_site_fract_y
_atom_site_fract_z
_atom_site_U_iso_or_equiv
_atom_site_adp_type
_atom_site_calc_flag
_atom_site_refinement_flags
_atom_site_occupancy
_atom_site_symmetry_multiplicity
O O 0.41878(17) 0.07628(11) 0.71631(5) 0.0427(2) Uani d . 1 1
N N1 0.2106(2) 0.18420(14) 0.73699(6) 0.0420(3) Uani d . 1 1
N N2 0.44587(19) 0.04944(13) 0.63299(6) 0.0359(2) Uani d . 1 1
N N3 -0.10674(16) 0.28627(11) 0.42563(5) 0.0269(2) Uani d . 1 1
N N4 -0.33882(18) 0.36159(13) 0.41382(6) 0.0351(2) Uani d . 1 1
N N5 -0.36564(18) 0.36862(13) 0.33489(6) 0.0370(2) Uani d . 1 1
C C1 0.1091(2) 0.22446(14) 0.66688(7) 0.0316(2) Uani d . 1 1
C C2 0.2550(2) 0.14071(13) 0.60238(7) 0.0287(2) Uani d . 1 1
C C3 0.1873(2) 0.15961(13) 0.51960(6) 0.0278(2) Uani d . 1 1
H H3 0.2835 0.1041 0.4763 0.033 Uiso calc R 1 1
C C4 -0.0229(2) 0.26178(13) 0.50634(6) 0.0259(2) Uani d . 1 1
C C5 -0.1709(2) 0.34929(13) 0.57088(7) 0.0299(2) Uani d . 1 1
H H5 -0.3147 0.4207 0.5575 0.036 Uiso calc R 1 1
C C6 -0.1098(2) 0.33215(14) 0.64981(7) 0.0336(3) Uani d . 1 1
H H6 -0.2082 0.3892 0.6921 0.040 Uiso calc R 1 1
C C7 0.0134(2) 0.24553(14) 0.35268(6) 0.0284(2) Uani d . 1 1
H H7 0.1772 0.1920 0.3437 0.034 Uiso calc R 1 1
C C8 -0.1520(2) 0.29817(14) 0.29511(7) 0.0306(2) Uani d . 1 1
C C9 -0.1308(2) 0.29097(17) 0.20385(7) 0.0374(3) Uani d . 1 1
H H9A -0.2088 0.3989 0.1804 0.045 Uiso calc R 1 1
H H9B -0.2280 0.1970 0.1878 0.045 Uiso calc R 1 1
C C10 0.1352(2) 0.26410(16) 0.16610(7) 0.0343(3) Uani d . 1 1
H H10A 0.2127 0.1538 0.1872 0.041 Uiso calc R 1 1
H H10B 0.2354 0.3561 0.1827 0.041 Uiso calc R 1 1
C C11 0.1402(2) 0.26410(15) 0.07277(7) 0.0340(3) Uani d . 1 1
H H11A 0.0493 0.1669 0.0568 0.041 Uiso calc R 1 1
H H11B 0.0490 0.3704 0.0526 0.041 Uiso calc R 1 1
C C12 0.4022(2) 0.25125(16) 0.03056(7) 0.0340(3) Uani d . 1 1
H H12A 0.4936 0.3484 0.0462 0.041 Uiso calc R 1 1
H H12B 0.4938 0.1447 0.0503 0.041 Uiso calc R 1 1
C C13 0.4010(2) 0.25185(16) -0.06240(7) 0.0379(3) Uani d . 1 1
H H13A 0.3132 0.1529 -0.0781 0.045 Uiso calc R 1 1
H H13B 0.3055 0.3570 -0.0819 0.045 Uiso calc R 1 1
C C14 0.6621(3) 0.24356(19) -0.10491(8) 0.0466(3) Uani d . 1 1
H H14A 0.6491 0.2458 -0.1644 0.056 Uiso calc R 1 1
H H14B 0.7560 0.1377 -0.0874 0.056 Uiso calc R 1 1
H H14C 0.7497 0.3418 -0.0903 0.056 Uiso calc R 1 1

loop_
_atom_site_aniso_label
_atom_site_aniso_U_11
_atom_site_aniso_U_22
_atom_site_aniso_U_33
_atom_site_aniso_U_12
_atom_site_aniso_U_13
_atom_site_aniso_U_23
O 0.0479(5) 0.0486(5) 0.0312(4) 0.0037(4) -0.0081(4) -0.0020(4)
N1 0.0476(6) 0.0462(6) 0.0318(5) 0.0020(5) -0.0039(5) -0.0046(4)
N2 0.0388(6) 0.0387(5) 0.0302(5) -0.0004(4) -0.0060(4) -0.0015(4)
N3 0.0223(4) 0.0292(4) 0.0283(5) 0.0012(3) 0.0008(3) -0.0011(3)
N4 0.0250(5) 0.0441(6) 0.0348(5) 0.0057(4) -0.0011(4) -0.0015(4)
N5 0.0283(5) 0.0477(6) 0.0336(5) 0.0047(4) -0.0009(4) -0.0003(4)
C1 0.0374(6) 0.0312(6) 0.0266(5) -0.0057(5) 0.0007(4) -0.0031(4)
C2 0.0288(6) 0.0261(5) 0.0314(5) -0.0036(4) -0.0010(4) -0.0007(4)
C3 0.0275(5) 0.0285(5) 0.0272(5) -0.0017(4) 0.0023(4) -0.0037(4)
C4 0.0263(5) 0.0259(5) 0.0256(5) -0.0053(4) 0.0007(4) -0.0010(4)
C5 0.0279(6) 0.0280(5) 0.0328(6) 0.0004(4) 0.0040(4) -0.0028(4)
C6 0.0378(6) 0.0323(6) 0.0299(6) -0.0016(5) 0.0063(5) -0.0062(4)
C7 0.0241(5) 0.0334(6) 0.0268(5) 0.0008(4) 0.0018(4) -0.0011(4)
C8 0.0247(5) 0.0354(6) 0.0312(6) -0.0013(4) -0.0007(4) 0.0013(4)
C9 0.0299(6) 0.0539(7) 0.0275(6) 0.0017(5) -0.0039(4) 0.0031(5)
C10 0.0313(6) 0.0438(7) 0.0271(5) 0.0021(5) -0.0035(4) 0.0002(5)
C11 0.0325(6) 0.0416(6) 0.0272(5) 0.0018(5) -0.0043(4) 0.0010(4)
C12 0.0333(6) 0.0410(6) 0.0274(5) 0.0009(5) -0.0034(4) -0.0017(4)
C13 0.0390(7) 0.0468(7) 0.0275(6) -0.0001(5) -0.0031(5) -0.0009(5)
C14 0.0459(8) 0.0612(9) 0.0326(6) -0.0065(6) 0.0041(5) -0.0064(6)

loop_
_atom_type_symbol
_atom_type_description
_atom_type_scat_dispersion_real
_atom_type_scat_dispersion_imag
_atom_type_scat_source
C C 0.0033 0.0016 'International Tables Vol C Tables 4.2.6.8 and 6.1.1.4'
H H 0.0000 0.0000 'International Tables Vol C Tables 4.2.6.8 and 6.1.1.4'
N N 0.0061 0.0033 'International Tables Vol C Tables 4.2.6.8 and 6.1.1.4'
O O 0.0106 0.0060 'International Tables Vol C Tables 4.2.6.8 and 6.1.1.4'

loop_
_geom_angle_atom_site_label_1
_geom_angle_atom_site_label_2
_geom_angle_atom_site_label_3
_geom_angle
N1 O N2 112.30(8)
C1 N1 O 104.60(9)
C2 N2 O 104.44(9)
C7 N3 N4 110.32(9)
C7 N3 C4 129.66(9)
N4 N3 C4 120.02(9)
N5 N4 N3 107.10(9)
N4 N5 C8 109.41(9)
N1 C1 C2 109.28(10)
N1 C1 C6 130.17(11)
C2 C1 C6 120.55(10)
N2 C2 C3 129.02(10)
N2 C2 C1 109.39(10)
C3 C2 C1 121.58(10)
C4 C3 C2 115.86(9)
C4 C3 H3 122.1
C2 C3 H3 122.1
C3 C4 N3 119.77(9)
C3 C4 C5 123.22(10)
N3 C4 C5 117.01(9)
C6 C5 C4 121.65(10)
C6 C5 H5 119.2
C4 C5 H5 119.2
C5 C6 C1 117.13(10)
C5 C6 H6 121.4
C1 C6 H6 121.4
N3 C7 C8 105.12(9)
N3 C7 H7 127.4
C8 C7 H7 127.4
C7 C8 N5 108.05(10)
C7 C8 C9 131.26(10)
N5 C8 C9 120.69(10)
C8 C9 C10 115.02(9)
C8 C9 H9A 108.5
C10 C9 H9A 108.5
C8 C9 H9B 108.5
C10 C9 H9B 108.5
H9A C9 H9B 107.5
C9 C10 C11 111.55(9)
C9 C10 H10A 109.3
C11 C10 H10A 109.3
C9 C10 H10B 109.3
C11 C10 H10B 109.3
H10A C10 H10B 108.0
C12 C11 C10 114.34(9)
C12 C11 H11A 108.7
C10 C11 H11A 108.7
C12 C11 H11B 108.7
C10 C11 H11B 108.7
H11A C11 H11B 107.6
C13 C12 C11 113.10(9)
C13 C12 H12A 109.0
C11 C12 H12A 109.0
C13 C12 H12B 109.0
C11 C12 H12B 109.0
H12A C12 H12B 107.8
C14 C13 C12 113.29(10)
C14 C13 H13A 108.9
C12 C13 H13A 108.9
C14 C13 H13B 108.9
C12 C13 H13B 108.9
H13A C13 H13B 107.7
C13 C14 H14A 109.5
C13 C14 H14B 109.5
H14A C14 H14B 109.5
C13 C14 H14C 109.5
H14A C14 H14C 109.5
H14B C14 H14C 109.5

loop_
_geom_bond_atom_site_label_1
_geom_bond_atom_site_label_2
_geom_bond_distance
O N1 1.3821(14)
O N2 1.3849(12)
N1 C1 1.3170(15)
N2 C2 1.3173(14)
N3 C7 1.3576(13)
N3 N4 1.3581(13)
N3 C4 1.4227(13)
N4 N5 1.3067(13)
N5 C8 1.3709(14)
C1 C2 1.4257(15)
C1 C6 1.4288(16)
C2 C3 1.4231(15)
C3 C4 1.3563(15)
C3 H3 0.9500
C4 C5 1.4451(15)
C5 C6 1.3511(16)
C5 H5 0.9500
C6 H6 0.9500
C7 C8 1.3648(15)
C7 H7 0.9500
C8 C9 1.4929(15)
C9 C10 1.5195(16)
C9 H9A 0.9900
C9 H9B 0.9900
C10 C11 1.5251(15)
C10 H10A 0.9900
C10 H10B 0.9900
C11 C12 1.5223(16)
C11 H11A 0.9900
C11 H11B 0.9900
C12 C13 1.5207(15)
C12 H12A 0.9900
C12 H12B 0.9900
C13 C14 1.5200(17)
C13 H13A 0.9900
C13 H13B 0.9900
C14 H14A 0.9800
C14 H14B 0.9800
C14 H14C 0.9800

loop_
_geom_hbond_atom_site_label_D
_geom_hbond_atom_site_label_H
_geom_hbond_atom_site_label_A
_geom_hbond_site_symmetry_A
_geom_hbond_distance_DH
_geom_hbond_distance_HA
_geom_hbond_distance_DA
_geom_hbond_angle_DHA
C3 H3 N2 2_656 0.95 2.52 3.4674(15) 177.0
C5 H5 N4 2_466 0.95 2.46 3.3445(15) 154.2

loop_
_geom_torsion_atom_site_label_1
_geom_torsion_atom_site_label_2
_geom_torsion_atom_site_label_3
_geom_torsion_atom_site_label_4
_geom_torsion
N2 O N1 C1 -0.10(12)
N1 O N2 C2 0.04(12)
C7 N3 N4 N5 -0.01(12)
C4 N3 N4 N5 179.64(9)
N3 N4 N5 C8 0.00(13)
O N1 C1 C2 0.11(12)
O N1 C1 C6 -179.94(11)
O N2 C2 C3 -179.31(10)
O N2 C2 C1 0.03(12)
N1 C1 C2 N2 -0.09(13)
C6 C1 C2 N2 179.96(10)
N1 C1 C2 C3 179.30(10)
C6 C1 C2 C3 -0.65(16)
N2 C2 C3 C4 179.35(11)
C1 C2 C3 C4 0.08(15)
C2 C3 C4 N3 -179.14(9)
C2 C3 C4 C5 0.75(15)
C7 N3 C4 C3 -12.56(16)
N4 N3 C4 C3 167.88(9)
C7 N3 C4 C5 167.55(10)
N4 N3 C4 C5 -12.02(14)
C3 C4 C5 C6 -1.06(17)
N3 C4 C5 C6 178.83(10)
C4 C5 C6 C1 0.44(16)
N1 C1 C6 C5 -179.58(12)
C2 C1 C6 C5 0.36(16)
N4 N3 C7 C8 0.01(12)
C4 N3 C7 C8 -179.59(10)
N3 C7 C8 N5 -0.01(12)
N3 C7 C8 C9 179.38(12)
N4 N5 C8 C7 0.01(13)
N4 N5 C8 C9 -179.46(10)
C7 C8 C9 C10 -18.02(19)
N5 C8 C9 C10 161.30(11)
C8 C9 C10 C11 -178.16(10)
C9 C10 C11 C12 175.60(10)
C10 C11 C12 C13 -179.91(10)
C11 C12 C13 C14 178.54(11)

loop_
_cod_related_entry_id
_cod_related_entry_database
_cod_related_entry_code
1 ChemSpider 30658128
